data_4023144
loop_
_publ_author_name
'Jean Bouffard'
'Robert F. Eaton'
'Peter M\"uller'
'Timothy M. Swager'

_publ_section_title
;
 Iptycene-Derived Pyridazines and Phthalazines
;
_journal_name_full 'Journal of Organic Chemistry'
_journal_page_first 10166
_journal_page_last 10180
_journal_paper_doi 10.1021/jo702000d
_journal_volume 72
_journal_year 2007
_chemical_formula_sum 'C25 H16 F2 N2 O'
_chemical_formula_weight 398.40
_chemical_name_systematic
;
 ?
;
_space_group_IT_number 14
_symmetry_cell_setting monoclinic
_symmetry_space_group_name_Hall '-P 2ybc'
_symmetry_space_group_name_H-M 'P 1 21/c 1'
_atom_sites_solution_hydrogens geom
_atom_sites_solution_primary direct
_atom_sites_solution_secondary difmap
_audit_creation_method SHELXL-97
_cell_angle_alpha 90.00
_cell_angle_beta 114.6520(10)
_cell_angle_gamma 90.00
_cell_formula_units_Z 4
_cell_length_a 14.5625(7)
_cell_length_b 10.0487(5)
_cell_length_c 14.4914(7)
_cell_measurement_reflns_used 6732
_cell_measurement_temperature 100(2)
_cell_measurement_theta_max 30.50
_cell_measurement_theta_min 2.54
_cell_volume 1927.31(16)
_computing_cell_refinement 'SAINT 5 (Bruker-AXS, 2003)'
_computing_data_collection 'SMART 5 (Bruker-AXS, 2003)'
_computing_data_reduction 'SAINT 5 (Bruker-AXS, 2003)'
_computing_molecular_graphics 'Bruker SHELXTL'
_computing_publication_material 'Bruker SHELXTL'
_computing_structure_refinement 'SHELXL-97 (Sheldrick, 1997)'
_computing_structure_solution 'SHELXS-97 (Sheldrick, 1990)'
_diffrn_ambient_temperature 100(2)
_diffrn_measured_fraction_theta_full 1.000
_diffrn_measured_fraction_theta_max 1.000
_diffrn_measurement_device_type 'Bruker Smart APEX CCD'
_diffrn_measurement_method 'omega and phi scans'
_diffrn_radiation_monochromator graphite
_diffrn_radiation_source 'fine-focus sealed tube'
_diffrn_radiation_type MoK\a
_diffrn_radiation_wavelength 0.71073
_diffrn_reflns_av_R_equivalents 0.0286
_diffrn_reflns_av_sigmaI/netI 0.0147
_diffrn_reflns_limit_h_max 20
_diffrn_reflns_limit_h_min -20
_diffrn_reflns_limit_k_max 13
_diffrn_reflns_limit_k_min -13
_diffrn_reflns_limit_l_max 20
_diffrn_reflns_limit_l_min -20
_diffrn_reflns_number 41876
_diffrn_reflns_theta_full 29.57
_diffrn_reflns_theta_max 29.57
_diffrn_reflns_theta_min 2.54
_exptl_absorpt_coefficient_mu 0.098
_exptl_absorpt_correction_T_max 0.9759
_exptl_absorpt_correction_T_min 0.9526
_exptl_absorpt_correction_type multi-scan
_exptl_absorpt_process_details sadabs
_exptl_crystal_colour colorless
_exptl_crystal_density_diffrn 1.373
_exptl_crystal_density_meas ?
_exptl_crystal_density_method .
_exptl_crystal_description block
_exptl_crystal_F_000 824
_exptl_crystal_size_max 0.50
_exptl_crystal_size_mid 0.25
_exptl_crystal_size_min 0.25
_refine_diff_density_max 0.468
_refine_diff_density_min -0.258
_refine_diff_density_rms 0.055
_refine_ls_extinction_method none
_refine_ls_goodness_of_fit_ref 1.028
_refine_ls_hydrogen_treatment constr
_refine_ls_matrix_type full
_refine_ls_number_parameters 272
_refine_ls_number_reflns 5403
_refine_ls_number_restraints 0
_refine_ls_restrained_S_all 1.028
_refine_ls_R_factor_all 0.0464
_refine_ls_R_factor_gt 0.0421
_refine_ls_shift/su_max 0.000
_refine_ls_shift/su_mean 0.000
_refine_ls_structure_factor_coef Fsqd
_refine_ls_weighting_details 'calc w=1/[\s^2^(Fo^2^)+(0.0737P)^2^+0.5944P] where P=(Fo^2^+2Fc^2^)/3'
_refine_ls_weighting_scheme calc
_refine_ls_wR_factor_gt 0.1155
_refine_ls_wR_factor_ref 0.1207
_reflns_number_gt 4822
_reflns_number_total 5403
_reflns_threshold_expression >2sigma(I)
_cod_data_source_file jo702000d-File004.cif
_cod_data_source_block 06012
_cod_depositor_comments
;
The following automatic conversions were performed:
'_symmetry_cell_setting' value 'Monoclinic' changed to 'monoclinic'
according to '/home/saulius/struct/CIF-dictionaries/cif_core.dic'
dictionary named 'cif_core.dic' version 2.4.1 from 2010-06-29.

Automatic conversion script
Id: cif_fix_enum 1527 2010-12-29 10:47:43Z saulius 
;
_cod_original_sg_symbol_H-M 'P 21/c'
_cod_database_code 4023144

loop_
_symmetry_equiv_pos_as_xyz
'x, y, z'
'-x, y+1/2, -z+1/2'
'-x, -y, -z'
'x, -y-1/2, z-1/2'

loop_
_atom_site_label
_atom_site_type_symbol
_atom_site_fract_x
_atom_site_fract_y
_atom_site_fract_z
_atom_site_U_iso_or_equiv
_atom_site_adp_type
_atom_site_occupancy
_atom_site_symmetry_multiplicity
_atom_site_calc_flag
_atom_site_refinement_flags
F1 F -0.26658(5) 0.37413(7) 0.21584(5) 0.02601(15) Uani 1 1 d .
F2 F 0.03995(5) 0.17165(7) 0.26310(6) 0.03091(17) Uani 1 1 d .
O1 O -0.37123(6) 0.57213(8) 0.56095(6) 0.02304(16) Uani 1 1 d .
N1 N -0.25405(6) 0.42269(8) 0.55288(6) 0.01927(17) Uani 1 1 d .
N2 N -0.19675(6) 0.37821(8) 0.50654(6) 0.01870(17) Uani 1 1 d .
C1 C -0.31109(7) 0.52999(10) 0.51742(7) 0.01813(18) Uani 1 1 d .
C2 C -0.31142(7) 0.60415(9) 0.43536(7) 0.01700(18) Uani 1 1 d .
C3 C -0.36558(7) 0.73471(10) 0.39404(7) 0.01841(18) Uani 1 1 d .
H3 H -0.4068 0.7669 0.4301 0.022 Uiso 1 1 calc R
C4 C -0.42727(7) 0.71169(10) 0.28083(8) 0.01971(19) Uani 1 1 d .
C5 C -0.52970(8) 0.73728(11) 0.22701(9) 0.0251(2) Uani 1 1 d .
H5 H -0.5687 0.7708 0.2606 0.030 Uiso 1 1 calc R
C6 C -0.57441(8) 0.71272(12) 0.12250(9) 0.0294(2) Uani 1 1 d .
H6 H -0.6443 0.7302 0.0847 0.035 Uiso 1 1 calc R
C7 C -0.51773(9) 0.66305(12) 0.07348(9) 0.0285(2) Uani 1 1 d .
H7 H -0.5492 0.6462 0.0025 0.034 Uiso 1 1 calc R
C8 C -0.41441(8) 0.63753(11) 0.12786(8) 0.0235(2) Uani 1 1 d .
H8 H -0.3756 0.6032 0.0944 0.028 Uiso 1 1 calc R
C9 C -0.36975(7) 0.66320(10) 0.23124(7) 0.01865(18) Uani 1 1 d .
C10 C -0.25762(7) 0.64796(9) 0.30107(7) 0.01654(17) Uani 1 1 d .
H10 H -0.2163 0.6147 0.2654 0.020 Uiso 1 1 calc R
C11 C -0.25383(7) 0.55750(9) 0.38712(7) 0.01615(17) Uani 1 1 d .
C12 C -0.19733(7) 0.44046(9) 0.42459(7) 0.01639(17) Uani 1 1 d .
C13 C -0.28148(7) 0.83065(9) 0.40132(7) 0.01811(18) Uani 1 1 d .
C14 C -0.25915(8) 0.95175(10) 0.45160(8) 0.0229(2) Uani 1 1 d .
H14 H -0.2977 0.9826 0.4865 0.027 Uiso 1 1 calc R
C15 C -0.17928(9) 1.02822(11) 0.45051(9) 0.0259(2) Uani 1 1 d .
H15 H -0.1633 1.1113 0.4849 0.031 Uiso 1 1 calc R
C16 C -0.12350(8) 0.98292(11) 0.39929(9) 0.0248(2) Uani 1 1 d .
H16 H -0.0697 1.0357 0.3985 0.030 Uiso 1 1 calc R
C17 C -0.14547(7) 0.86052(10) 0.34885(8) 0.02106(19) Uani 1 1 d .
H17 H -0.1070 0.8299 0.3139 0.025 Uiso 1 1 calc R
C18 C -0.22418(7) 0.78444(9) 0.35053(7) 0.01735(18) Uani 1 1 d .
C19 C -0.37922(9) 0.48808(11) 0.63799(8) 0.0251(2) Uani 1 1 d .
H19A H -0.4033 0.3998 0.6094 0.038 Uiso 1 1 calc R
H19B H -0.4270 0.5275 0.6617 0.038 Uiso 1 1 calc R
H19C H -0.3128 0.4798 0.6951 0.038 Uiso 1 1 calc R
C20 C -0.13271(7) 0.37755(9) 0.38015(7) 0.01683(18) Uani 1 1 d .
C21 C -0.16910(7) 0.34406(10) 0.27775(7) 0.01948(19) Uani 1 1 d .
C22 C -0.11322(8) 0.27719(10) 0.23515(8) 0.0218(2) Uani 1 1 d .
H22 H -0.1403 0.2560 0.1649 0.026 Uiso 1 1 calc R
C23 C -0.01579(8) 0.24311(10) 0.30073(8) 0.0217(2) Uani 1 1 d .
C24 C 0.02668(7) 0.27428(10) 0.40291(8) 0.0214(2) Uani 1 1 d .
H24 H 0.0946 0.2510 0.4452 0.026 Uiso 1 1 calc R
C25 C -0.03294(7) 0.34067(10) 0.44199(7) 0.01907(19) Uani 1 1 d .
H25 H -0.0054 0.3616 0.5123 0.023 Uiso 1 1 calc R

loop_
_atom_site_aniso_label
_atom_site_aniso_U_11
_atom_site_aniso_U_22
_atom_site_aniso_U_33
_atom_site_aniso_U_23
_atom_site_aniso_U_13
_atom_site_aniso_U_12
F1 0.0196(3) 0.0303(3) 0.0211(3) -0.0049(2) 0.0016(2) 0.0021(2)
F2 0.0348(4) 0.0295(4) 0.0386(4) -0.0009(3) 0.0254(3) 0.0059(3)
O1 0.0299(4) 0.0210(3) 0.0253(4) 0.0038(3) 0.0186(3) 0.0032(3)
N1 0.0237(4) 0.0168(4) 0.0181(4) 0.0009(3) 0.0095(3) 0.0006(3)
N2 0.0216(4) 0.0162(4) 0.0178(4) 0.0001(3) 0.0077(3) 0.0010(3)
C1 0.0207(4) 0.0165(4) 0.0185(4) -0.0004(3) 0.0094(3) -0.0010(3)
C2 0.0173(4) 0.0152(4) 0.0186(4) 0.0017(3) 0.0076(3) 0.0006(3)
C3 0.0181(4) 0.0168(4) 0.0226(4) 0.0037(3) 0.0108(3) 0.0027(3)
C4 0.0176(4) 0.0180(4) 0.0232(4) 0.0057(3) 0.0082(4) 0.0002(3)
C5 0.0181(4) 0.0228(5) 0.0341(6) 0.0092(4) 0.0105(4) 0.0019(4)
C6 0.0179(4) 0.0270(5) 0.0343(6) 0.0104(4) 0.0021(4) -0.0014(4)
C7 0.0261(5) 0.0273(5) 0.0230(5) 0.0062(4) 0.0011(4) -0.0047(4)
C8 0.0247(5) 0.0228(5) 0.0205(5) 0.0041(4) 0.0069(4) -0.0019(4)
C9 0.0178(4) 0.0171(4) 0.0199(4) 0.0042(3) 0.0067(3) -0.0005(3)
C10 0.0167(4) 0.0163(4) 0.0173(4) 0.0018(3) 0.0077(3) 0.0007(3)
C11 0.0158(4) 0.0152(4) 0.0166(4) 0.0005(3) 0.0060(3) -0.0007(3)
C12 0.0165(4) 0.0145(4) 0.0167(4) -0.0013(3) 0.0055(3) -0.0005(3)
C13 0.0186(4) 0.0157(4) 0.0209(4) 0.0039(3) 0.0091(3) 0.0023(3)
C14 0.0283(5) 0.0164(4) 0.0272(5) 0.0015(4) 0.0147(4) 0.0033(4)
C15 0.0311(5) 0.0154(4) 0.0309(5) -0.0005(4) 0.0126(4) -0.0017(4)
C16 0.0251(5) 0.0193(5) 0.0306(5) 0.0019(4) 0.0122(4) -0.0041(4)
C17 0.0196(4) 0.0202(4) 0.0249(5) 0.0033(4) 0.0109(4) 0.0000(3)
C18 0.0175(4) 0.0156(4) 0.0190(4) 0.0023(3) 0.0077(3) 0.0011(3)
C19 0.0351(5) 0.0239(5) 0.0224(5) 0.0017(4) 0.0180(4) -0.0022(4)
C20 0.0177(4) 0.0134(4) 0.0189(4) -0.0008(3) 0.0071(3) -0.0003(3)
C21 0.0181(4) 0.0180(4) 0.0198(4) -0.0015(3) 0.0055(3) -0.0007(3)
C22 0.0263(5) 0.0189(4) 0.0213(4) -0.0028(3) 0.0110(4) -0.0018(4)
C23 0.0253(5) 0.0172(4) 0.0284(5) -0.0008(4) 0.0167(4) 0.0002(3)
C24 0.0183(4) 0.0187(4) 0.0268(5) 0.0016(4) 0.0091(4) 0.0010(3)
C25 0.0188(4) 0.0161(4) 0.0198(4) -0.0004(3) 0.0055(3) 0.0000(3)

loop_
_atom_type_symbol
_atom_type_description
_atom_type_scat_dispersion_real
_atom_type_scat_dispersion_imag
_atom_type_scat_source
C C 0.0033 0.0016 'International Tables Vol C Tables 4.2.6.8 and 6.1.1.4'
H H 0.0000 0.0000 'International Tables Vol C Tables 4.2.6.8 and 6.1.1.4'
N N 0.0061 0.0033 'International Tables Vol C Tables 4.2.6.8 and 6.1.1.4'
O O 0.0106 0.0060 'International Tables Vol C Tables 4.2.6.8 and 6.1.1.4'
F F 0.0171 0.0103 'International Tables Vol C Tables 4.2.6.8 and 6.1.1.4'

loop_
_geom_angle_atom_site_label_1
_geom_angle_atom_site_label_2
_geom_angle_atom_site_label_3
_geom_angle
C1 O1 C19 117.23(8)
C1 N1 N2 119.63(8)
C12 N2 N1 120.74(8)
N1 C1 O1 119.98(9)
N1 C1 C2 122.73(9)
O1 C1 C2 117.29(8)
C11 C2 C1 117.51(9)
C11 C2 C3 114.80(8)
C1 C2 C3 127.66(8)
C2 C3 C4 105.62(8)
C2 C3 C13 104.38(7)
C4 C3 C13 105.41(8)
C5 C4 C9 120.59(10)
C5 C4 C3 126.10(9)
C9 C4 C3 113.29(8)
C4 C5 C6 118.77(10)
C7 C6 C5 120.69(10)
C6 C7 C8 120.45(10)
C9 C8 C7 118.93(10)
C8 C9 C4 120.56(9)
C8 C9 C10 125.95(9)
C4 C9 C10 113.46(8)
C11 C10 C9 105.39(7)
C11 C10 C18 104.79(7)
C9 C10 C18 105.29(7)
C2 C11 C12 118.01(8)
C2 C11 C10 112.93(8)
C12 C11 C10 128.99(8)
N2 C12 C11 121.25(8)
N2 C12 C20 114.52(8)
C11 C12 C20 124.22(8)
C14 C13 C18 120.42(9)
C14 C13 C3 126.60(9)
C18 C13 C3 112.98(8)
C13 C14 C15 119.35(10)
C16 C15 C14 120.07(10)
C15 C16 C17 120.77(9)
C18 C17 C16 119.11(9)
C17 C18 C13 120.27(9)
C17 C18 C10 126.15(9)
C13 C18 C10 113.57(8)
C21 C20 C25 116.72(9)
C21 C20 C12 122.45(8)
C25 C20 C12 120.69(8)
F1 C21 C22 117.39(9)
F1 C21 C20 118.54(9)
C22 C21 C20 124.02(9)
C23 C22 C21 116.10(9)
F2 C23 C22 118.00(9)
F2 C23 C24 118.38(9)
C22 C23 C24 123.58(9)
C23 C24 C25 117.99(9)
C24 C25 C20 121.57(9)

loop_
_geom_bond_atom_site_label_1
_geom_bond_atom_site_label_2
_geom_bond_distance
F1 C21 1.3596(11)
F2 C23 1.3569(11)
O1 C1 1.3436(11)
O1 C19 1.4427(12)
N1 C1 1.3269(13)
N1 N2 1.3471(11)
N2 C12 1.3391(12)
C1 C2 1.4018(13)
C2 C11 1.3787(12)
C2 C3 1.5192(13)
C3 C4 1.5240(14)
C3 C13 1.5272(13)
C4 C5 1.3888(13)
C4 C9 1.3992(14)
C5 C6 1.3986(17)
C6 C7 1.3871(18)
C7 C8 1.4005(15)
C8 C9 1.3860(14)
C9 C10 1.5281(13)
C10 C11 1.5254(13)
C10 C18 1.5299(13)
C11 C12 1.4080(13)
C12 C20 1.4851(13)
C13 C14 1.3856(14)
C13 C18 1.4020(13)
C14 C15 1.3996(15)
C15 C16 1.3860(15)
C16 C17 1.3980(15)
C17 C18 1.3865(13)
C20 C21 1.3928(13)
C20 C25 1.4018(13)
C21 C22 1.3835(14)
C22 C23 1.3816(15)
C23 C24 1.3816(15)
C24 C25 1.3893(14)
